data_2224994
loop_
_publ_author_name
'Lee, See Mun'
'Mohd Ali, Hapipah'
'Lo, Kong Mun'

_publ_section_title
'[<i>N</i>'-(5-Bromo-2-oxidobenzylidene-\k<i>O</i>)-3-hydroxy-2-naphthohydrazidato-\k^2^<i>N</i>',<i>O</i>]dicyclohexyltin(IV)'
_journal_coeditor_code HG2600
_journal_issue 2
_journal_name_full 'Acta Crystallographica Section E'
_journal_page_first m162
_journal_paper_doi 10.1107/S1600536810001145
_journal_volume 66
_journal_year 2010
_chemical_formula_iupac '[Sn (C6 H11)2 (C18 H11 Br N2 O3)]'
_chemical_formula_moiety 'C30 H33 Br N2 O3 Sn'
_chemical_formula_sum 'C30 H33 Br N2 O3 Sn'
_chemical_formula_weight 668.18
_chemical_name_systematic
;
[<i>N</i>'-(5-Bromo-2-oxidobenzylidene-\k<i>O</i>)-3-hydroxy-2-
naphthohydrazidato-\k^2^<i>N</i>',<i>O</i>]dicyclohexyltin(IV)
;
_space_group_IT_number 14
_symmetry_cell_setting monoclinic
_symmetry_space_group_name_Hall '-P 2ybc'
_symmetry_space_group_name_H-M 'P 1 21/c 1'
_atom_sites_solution_hydrogens geom
_atom_sites_solution_primary direct
_atom_sites_solution_secondary difmap
_audit_creation_method SHELXL-97
_cell_angle_alpha 90.00
_cell_angle_beta 94.8740(10)
_cell_angle_gamma 90.00
_cell_formula_units_Z 4
_cell_length_a 9.2442(2)
_cell_length_b 9.9949(2)
_cell_length_c 29.6493(5)
_cell_measurement_reflns_used 9975
_cell_measurement_temperature 140(2)
_cell_measurement_theta_max 30.39
_cell_measurement_theta_min 2.21
_cell_volume 2729.54(9)
_computing_cell_refinement 'SAINT (Bruker, 2008)'
_computing_data_collection 'APEX2 (Bruker, 2008)'
_computing_data_reduction 'SAINT (Bruker, 2008)'
_computing_molecular_graphics 'X-SEED (Barbour, 2001)'
_computing_publication_material 'pubCIF (Westrip, 2010)'
_computing_structure_refinement 'SHELXL97 (Sheldrick, 2008)'
_computing_structure_solution 'SHELXS97 (Sheldrick, 2008)'
_diffrn_ambient_temperature 140(2)
_diffrn_measured_fraction_theta_full 1.000
_diffrn_measured_fraction_theta_max 1.000
_diffrn_measurement_device_type 'Bruker APEXII CCD area-detector'
_diffrn_measurement_method '\w scans'
_diffrn_radiation_monochromator graphite
_diffrn_radiation_source 'fine-focus sealed tube'
_diffrn_radiation_type MoK\a
_diffrn_radiation_wavelength 0.71073
_diffrn_reflns_av_R_equivalents 0.0265
_diffrn_reflns_av_sigmaI/netI 0.0238
_diffrn_reflns_limit_h_max 10
_diffrn_reflns_limit_h_min -10
_diffrn_reflns_limit_k_max 11
_diffrn_reflns_limit_k_min -11
_diffrn_reflns_limit_l_max 35
_diffrn_reflns_limit_l_min -35
_diffrn_reflns_number 20482
_diffrn_reflns_theta_full 25.00
_diffrn_reflns_theta_max 25.00
_diffrn_reflns_theta_min 1.38
_exptl_absorpt_coefficient_mu 2.434
_exptl_absorpt_correction_T_max 0.727
_exptl_absorpt_correction_T_min 0.501
_exptl_absorpt_correction_type multi-scan
_exptl_absorpt_process_details '(SADABS; Sheldrick, 1996)'
_exptl_crystal_colour yellow
_exptl_crystal_density_diffrn 1.626
_exptl_crystal_density_method 'not measured'
_exptl_crystal_description block
_exptl_crystal_F_000 1344
_exptl_crystal_size_max 0.33
_exptl_crystal_size_mid 0.30
_exptl_crystal_size_min 0.14
_refine_diff_density_max 1.595
_refine_diff_density_min -0.492
_refine_ls_extinction_method none
_refine_ls_goodness_of_fit_ref 1.091
_refine_ls_hydrogen_treatment constr
_refine_ls_matrix_type full
_refine_ls_number_parameters 335
_refine_ls_number_reflns 4787
_refine_ls_number_restraints 1
_refine_ls_restrained_S_all 1.091
_refine_ls_R_factor_all 0.0439
_refine_ls_R_factor_gt 0.0347
_refine_ls_shift/su_max 0.001
_refine_ls_shift/su_mean 0.000
_refine_ls_structure_factor_coef Fsqd
_refine_ls_weighting_details 'calc w=1/[\s^2^(Fo^2^)+(0.0300P)^2^+5.7701P] where P=(Fo^2^+2Fc^2^)/3'
_refine_ls_weighting_scheme calc
_refine_ls_wR_factor_gt 0.0759
_refine_ls_wR_factor_ref 0.0793
_reflns_number_gt 4103
_reflns_number_total 4787
_reflns_threshold_expression I>2\s(I)
_cod_data_source_file hg2600.cif
_cod_data_source_block I
_cod_depositor_comments
;
The following automatic conversions were performed:
'_symmetry_cell_setting' value 'Monoclinic' changed to 'monoclinic'
according to '/home/saulius/struct/CIF-dictionaries/cif_core.dic'
dictionary named 'cif_core.dic' version 2.4.1 from 2010-06-29.

Automatic conversion script
Id: cif_fix_enum 1527 2010-12-29 10:47:43Z saulius 

The following automatic conversions were performed:

'_symmetry_cell_setting' value 'Monoclinic' changed to 'monoclinic'
according to /home/saulius/struct/CIF-dictionaries/cif_core.dic
dictionary named 'cif_core.dic' version 2.4.1 from 2010-06-29.

Automatic conversion script
Id: cif_fix_values 1715 2011-07-08 13:25:40Z adriana 
;
_cod_original_sg_symbol_H-M 'P 21/c'
_cod_database_code 2224994
_cod_database_fobs_code 2224994

loop_
_symmetry_equiv_pos_as_xyz
'x, y, z'
'-x, y+1/2, -z+1/2'
'-x, -y, -z'
'x, -y-1/2, z-1/2'

loop_
_atom_site_type_symbol
_atom_site_label
_atom_site_fract_x
_atom_site_fract_y
_atom_site_fract_z
_atom_site_U_iso_or_equiv
_atom_site_adp_type
_atom_site_calc_flag
_atom_site_refinement_flags
_atom_site_occupancy
_atom_site_disorder_assembly
_atom_site_disorder_group
Sn Sn1 0.59441(3) 0.67684(3) 0.089632(8) 0.02876(9) Uani d . 1 . .
Br Br1 1.11466(6) 0.10654(5) 0.162837(16) 0.04959(14) Uani d . 1 . .
N N1 0.7471(3) 0.6588(3) 0.14945(9) 0.0258(7) Uani d . 1 . .
N N2 0.7616(3) 0.7713(3) 0.17740(10) 0.0285(7) Uani d . 1 . .
O O1 0.6597(3) 0.4803(3) 0.07780(9) 0.0414(7) Uani d . 1 . .
O O2 0.5924(3) 0.8642(3) 0.12543(8) 0.0324(6) Uani d . 1 . .
O O3 0.8900(3) 0.9235(3) 0.23968(9) 0.0402(7) Uani d D 1 . .
H H3 0.8703 0.8519 0.2256 0.060 Uiso calc RD 1 . .
C C1 0.8416(4) 0.4343(4) 0.13884(12) 0.0268(8) Uani d . 1 . .
C C2 0.7606(4) 0.4016(4) 0.09761(12) 0.0318(9) Uani d . 1 . .
C C3 0.7907(5) 0.2795(4) 0.07729(14) 0.0426(11) Uani d . 1 . .
H H3A 0.7378 0.2555 0.0496 0.051 Uiso calc R 1 . .
C C4 0.8943(5) 0.1934(4) 0.09617(14) 0.0414(10) Uani d . 1 . .
H H4 0.9133 0.1114 0.0816 0.050 Uiso calc R 1 . .
C C5 0.9709(5) 0.2270(4) 0.13655(13) 0.0345(9) Uani d . 1 . .
C C6 0.9463(4) 0.3444(4) 0.15792(12) 0.0291(9) Uani d . 1 . .
H H6 1.0001 0.3655 0.1858 0.035 Uiso calc R 1 . .
C C7 0.8270(4) 0.5570(4) 0.16245(12) 0.0267(8) Uani d . 1 . .
H H7 0.8819 0.5652 0.1909 0.032 Uiso calc R 1 . .
C C9 0.6882(4) 0.9979(4) 0.18743(11) 0.0252(8) Uani d . 1 . .
C C10 0.7946(4) 1.0198(4) 0.22456(11) 0.0286(8) Uani d . 1 . .
C C11 0.8030(4) 1.1420(4) 0.24509(13) 0.0343(9) Uani d . 1 . .
H H11 0.8773 1.1573 0.2687 0.041 Uiso calc R 1 . .
C C12 0.7055(4) 1.2460(4) 0.23257(12) 0.0301(9) Uani d . 1 . .
C C13 0.7133(5) 1.3727(4) 0.25347(13) 0.0382(10) Uani d . 1 . .
H H13 0.7882 1.3899 0.2767 0.046 Uiso calc R 1 . .
C C14 0.6160(5) 1.4713(4) 0.24113(14) 0.0405(10) Uani d . 1 . .
H H14 0.6235 1.5561 0.2556 0.049 Uiso calc R 1 . .
C C15 0.5039(5) 1.4469(4) 0.20675(14) 0.0415(10) Uani d . 1 . .
H H15 0.4342 1.5146 0.1988 0.050 Uiso calc R 1 . .
C C16 0.4952(5) 1.3271(4) 0.18494(14) 0.0374(9) Uani d . 1 . .
H H16 0.4203 1.3128 0.1614 0.045 Uiso calc R 1 . .
C C17 0.5959(4) 1.2233(4) 0.19668(12) 0.0280(8) Uani d . 1 . .
C C18 0.5929(4) 1.0984(4) 0.17489(12) 0.0283(8) Uani d . 1 . .
H H18 0.5216 1.0832 0.1504 0.034 Uiso calc R 1 . .
C C8 0.6791(4) 0.8710(4) 0.16197(11) 0.0251(8) Uani d . 1 . .
C C19 0.3711(4) 0.6283(4) 0.09615(13) 0.0349(9) Uani d . 1 . .
H H19 0.3689 0.5390 0.1113 0.042 Uiso calc R 1 . .
C C20 0.2916(6) 0.6136(7) 0.04918(17) 0.0764(19) Uani d . 1 . .
H H20A 0.3390 0.5432 0.0321 0.092 Uiso calc R 1 . .
H H20B 0.2973 0.6988 0.0324 0.092 Uiso calc R 1 . .
C C21 0.1328(6) 0.5768(9) 0.0527(2) 0.103(3) Uani d . 1 . .
H H21A 0.0816 0.5738 0.0220 0.124 Uiso calc R 1 . .
H H21B 0.1270 0.4868 0.0663 0.124 Uiso calc R 1 . .
C C22 0.0608(6) 0.6752(7) 0.0806(2) 0.085(2) Uani d . 1 . .
H H22A -0.0408 0.6468 0.0832 0.102 Uiso calc R 1 . .
H H22B 0.0585 0.7633 0.0653 0.102 Uiso calc R 1 . .
C C23 0.1366(5) 0.6897(6) 0.12744(19) 0.0605(14) Uani d . 1 . .
H H23A 0.1297 0.6046 0.1442 0.073 Uiso calc R 1 . .
H H23B 0.0881 0.7603 0.1441 0.073 Uiso calc R 1 . .
C C24 0.2960(5) 0.7263(5) 0.12488(17) 0.0487(12) Uani d . 1 . .
H H24A 0.3027 0.8172 0.1119 0.058 Uiso calc R 1 . .
H H24B 0.3458 0.7274 0.1558 0.058 Uiso calc R 1 . .
C C25 0.6808(5) 0.7552(4) 0.03016(13) 0.0371(10) Uani d . 1 . .
H H25 0.7620 0.6946 0.0232 0.044 Uiso calc R 1 . .
C C26 0.5679(6) 0.7490(6) -0.01051(16) 0.0626(14) Uani d . 1 . .
H H26A 0.4844 0.8069 -0.0049 0.075 Uiso calc R 1 . .
H H26B 0.5320 0.6561 -0.0146 0.075 Uiso calc R 1 . .
C C27 0.6336(8) 0.7955(7) -0.05379(17) 0.084(2) Uani d . 1 . .
H H27A 0.7107 0.7323 -0.0611 0.101 Uiso calc R 1 . .
H H27B 0.5574 0.7952 -0.0794 0.101 Uiso calc R 1 . .
C C28 0.6953(7) 0.9312(7) -0.0481(2) 0.082(2) Uani d . 1 . .
H H28A 0.6161 0.9958 -0.0442 0.098 Uiso calc R 1 . .
H H28B 0.7417 0.9564 -0.0758 0.098 Uiso calc R 1 . .
C C29 0.8062(7) 0.9396(6) -0.0077(2) 0.0762(18) Uani d . 1 . .
H H29A 0.8397 1.0333 -0.0038 0.091 Uiso calc R 1 . .
H H29B 0.8913 0.8838 -0.0133 0.091 Uiso calc R 1 . .
C C30 0.7439(6) 0.8921(5) 0.03616(16) 0.0553(13) Uani d . 1 . .
H H30A 0.8219 0.8913 0.0612 0.066 Uiso calc R 1 . .
H H30B 0.6678 0.9552 0.0443 0.066 Uiso calc R 1 . .

loop_
_atom_site_aniso_label
_atom_site_aniso_U_11
_atom_site_aniso_U_22
_atom_site_aniso_U_33
_atom_site_aniso_U_12
_atom_site_aniso_U_13
_atom_site_aniso_U_23
Sn1 0.03298(16) 0.02502(15) 0.02577(14) -0.00002(11) -0.01213(10) -0.00182(11)
Br1 0.0606(3) 0.0376(3) 0.0485(3) 0.0177(2) -0.0080(2) 0.0070(2)
N1 0.0310(17) 0.0238(17) 0.0212(15) -0.0046(13) -0.0053(13) -0.0007(13)
N2 0.0329(18) 0.0245(17) 0.0263(16) -0.0037(14) -0.0078(14) -0.0043(13)
O1 0.0531(19) 0.0277(15) 0.0383(15) 0.0068(13) -0.0254(14) -0.0072(12)
O2 0.0363(16) 0.0266(14) 0.0315(14) 0.0019(11) -0.0141(12) -0.0044(11)
O3 0.0490(18) 0.0305(16) 0.0369(16) 0.0056(13) -0.0208(13) -0.0051(12)
C1 0.031(2) 0.024(2) 0.0247(18) -0.0032(16) -0.0020(16) 0.0026(15)
C2 0.039(2) 0.027(2) 0.027(2) -0.0021(17) -0.0060(17) 0.0013(16)
C3 0.062(3) 0.029(2) 0.033(2) 0.002(2) -0.018(2) -0.0063(18)
C4 0.061(3) 0.024(2) 0.037(2) 0.006(2) -0.007(2) -0.0030(18)
C5 0.045(2) 0.026(2) 0.031(2) 0.0057(18) -0.0014(18) 0.0083(17)
C6 0.036(2) 0.023(2) 0.0270(19) -0.0029(16) -0.0042(16) 0.0045(15)
C7 0.027(2) 0.029(2) 0.0230(18) -0.0057(16) -0.0052(15) 0.0025(15)
C9 0.026(2) 0.029(2) 0.0208(17) -0.0051(16) 0.0018(14) 0.0009(15)
C10 0.033(2) 0.031(2) 0.0209(18) 0.0002(17) -0.0036(15) -0.0003(16)
C11 0.037(2) 0.037(2) 0.028(2) -0.0048(18) -0.0068(17) -0.0050(17)
C12 0.036(2) 0.030(2) 0.0255(19) -0.0042(17) 0.0067(16) -0.0026(16)
C13 0.050(3) 0.036(2) 0.027(2) -0.005(2) 0.0008(19) -0.0052(18)
C14 0.058(3) 0.031(2) 0.035(2) 0.001(2) 0.014(2) -0.0080(18)
C15 0.047(3) 0.037(2) 0.041(2) 0.010(2) 0.009(2) -0.002(2)
C16 0.036(2) 0.036(2) 0.039(2) 0.0025(19) 0.0006(18) 0.0014(19)
C17 0.030(2) 0.029(2) 0.0263(19) -0.0028(16) 0.0071(16) 0.0012(16)
C18 0.027(2) 0.032(2) 0.0254(19) -0.0038(16) -0.0007(15) -0.0006(16)
C8 0.0224(19) 0.032(2) 0.0208(18) -0.0048(16) -0.0011(15) 0.0014(15)
C19 0.034(2) 0.033(2) 0.036(2) -0.0056(18) -0.0085(18) 0.0028(18)
C20 0.048(3) 0.138(6) 0.041(3) -0.035(3) -0.008(2) -0.012(3)
C21 0.054(4) 0.203(9) 0.050(3) -0.063(5) -0.011(3) -0.016(4)
C22 0.032(3) 0.128(6) 0.092(5) -0.011(3) -0.012(3) 0.070(4)
C23 0.044(3) 0.056(3) 0.082(4) -0.002(2) 0.004(3) 0.006(3)
C24 0.041(3) 0.041(3) 0.064(3) -0.007(2) 0.005(2) -0.002(2)
C25 0.043(3) 0.039(2) 0.028(2) 0.005(2) -0.0009(18) 0.0019(18)
C26 0.072(4) 0.072(4) 0.042(3) -0.009(3) -0.010(3) 0.004(3)
C27 0.100(5) 0.117(6) 0.033(3) -0.009(4) -0.002(3) 0.006(3)
C28 0.083(4) 0.095(5) 0.069(4) 0.006(4) 0.010(3) 0.042(4)
C29 0.095(5) 0.061(4) 0.076(4) -0.017(3) 0.026(4) 0.003(3)
C30 0.066(3) 0.050(3) 0.050(3) -0.010(3) 0.002(2) -0.003(2)

loop_
_atom_type_symbol
_atom_type_description
_atom_type_scat_dispersion_real
_atom_type_scat_dispersion_imag
_atom_type_scat_source
C C 0.0033 0.0016 'International Tables Vol C Tables 4.2.6.8 and 6.1.1.4'
H H 0.0000 0.0000 'International Tables Vol C Tables 4.2.6.8 and 6.1.1.4'
N N 0.0061 0.0033 'International Tables Vol C Tables 4.2.6.8 and 6.1.1.4'
O O 0.0106 0.0060 'International Tables Vol C Tables 4.2.6.8 and 6.1.1.4'
Br Br -0.2901 2.4595 'International Tables Vol C Tables 4.2.6.8 and 6.1.1.4'
Sn Sn -0.6537 1.4246 'International Tables Vol C Tables 4.2.6.8 and 6.1.1.4'

loop_
_geom_angle_atom_site_label_1
_geom_angle_atom_site_label_2
_geom_angle_atom_site_label_3
_geom_angle_site_symmetry_1
_geom_angle_site_symmetry_3
_geom_angle
_geom_angle_publ_flag
O1 Sn1 C25 . . 94.14(15) ?
O1 Sn1 C19 . . 95.51(14) ?
C25 Sn1 C19 . . 125.81(15) ?
O1 Sn1 O2 . . 155.97(9) ?
C25 Sn1 O2 . . 96.14(14) ?
C19 Sn1 O2 . . 95.96(13) ?
O1 Sn1 N1 . . 83.25(10) ?
C25 Sn1 N1 . . 116.02(14) ?
C19 Sn1 N1 . . 118.03(13) ?
O2 Sn1 N1 . . 72.71(10) ?
C7 N1 N2 . . 115.6(3) ?
C7 N1 Sn1 . . 128.4(2) ?
N2 N1 Sn1 . . 116.1(2) ?
C8 N2 N1 . . 112.4(3) ?
C2 O1 Sn1 . . 133.4(2) ?
C8 O2 Sn1 . . 115.3(2) ?
C10 O3 H3 . . 109.5 ?
C6 C1 C2 . . 119.7(3) ?
C6 C1 C7 . . 116.4(3) ?
C2 C1 C7 . . 123.9(3) ?
O1 C2 C3 . . 119.1(3) ?
O1 C2 C1 . . 123.3(3) ?
C3 C2 C1 . . 117.6(3) ?
C4 C3 C2 . . 121.9(4) ?
C4 C3 H3A . . 119.0 ?
C2 C3 H3A . . 119.0 ?
C3 C4 C5 . . 119.4(4) ?
C3 C4 H4 . . 120.3 ?
C5 C4 H4 . . 120.3 ?
C6 C5 C4 . . 121.3(4) ?
C6 C5 Br1 . . 119.4(3) ?
C4 C5 Br1 . . 119.3(3) ?
C5 C6 C1 . . 120.0(3) ?
C5 C6 H6 . . 120.0 ?
C1 C6 H6 . . 120.0 ?
N1 C7 C1 . . 127.2(3) ?
N1 C7 H7 . . 116.4 ?
C1 C7 H7 . . 116.4 ?
C18 C9 C10 . . 118.8(3) ?
C18 C9 C8 . . 119.1(3) ?
C10 C9 C8 . . 122.1(3) ?
O3 C10 C11 . . 118.5(3) ?
O3 C10 C9 . . 122.1(3) ?
C11 C10 C9 . . 119.3(3) ?
C10 C11 C12 . . 122.3(3) ?
C10 C11 H11 . . 118.9 ?
C12 C11 H11 . . 118.9 ?
C11 C12 C13 . . 122.8(4) ?
C11 C12 C17 . . 118.6(3) ?
C13 C12 C17 . . 118.6(4) ?
C14 C13 C12 . . 121.6(4) ?
C14 C13 H13 . . 119.2 ?
C12 C13 H13 . . 119.2 ?
C13 C14 C15 . . 119.8(4) ?
C13 C14 H14 . . 120.1 ?
C15 C14 H14 . . 120.1 ?
C16 C15 C14 . . 120.4(4) ?
C16 C15 H15 . . 119.8 ?
C14 C15 H15 . . 119.8 ?
C15 C16 C17 . . 121.1(4) ?
C15 C16 H16 . . 119.5 ?
C17 C16 H16 . . 119.5 ?
C18 C17 C16 . . 123.4(4) ?
C18 C17 C12 . . 118.1(3) ?
C16 C17 C12 . . 118.5(4) ?
C9 C18 C17 . . 122.8(3) ?
C9 C18 H18 . . 118.6 ?
C17 C18 H18 . . 118.6 ?
O2 C8 N2 . . 123.5(3) ?
O2 C8 C9 . . 118.6(3) ?
N2 C8 C9 . . 117.9(3) ?
C24 C19 C20 . . 111.7(4) ?
C24 C19 Sn1 . . 113.4(3) ?
C20 C19 Sn1 . . 109.4(3) ?
C24 C19 H19 . . 107.4 ?
C20 C19 H19 . . 107.4 ?
Sn1 C19 H19 . . 107.4 ?
C19 C20 C21 . . 110.7(4) ?
C19 C20 H20A . . 109.5 ?
C21 C20 H20A . . 109.5 ?
C19 C20 H20B . . 109.5 ?
C21 C20 H20B . . 109.5 ?
H20A C20 H20B . . 108.1 ?
C22 C21 C20 . . 111.0(6) ?
C22 C21 H21A . . 109.4 ?
C20 C21 H21A . . 109.4 ?
C22 C21 H21B . . 109.4 ?
C20 C21 H21B . . 109.4 ?
H21A C21 H21B . . 108.0 ?
C21 C22 C23 . . 112.6(5) ?
C21 C22 H22A . . 109.1 ?
C23 C22 H22A . . 109.1 ?
C21 C22 H22B . . 109.1 ?
C23 C22 H22B . . 109.1 ?
H22A C22 H22B . . 107.8 ?
C22 C23 C24 . . 110.6(4) ?
C22 C23 H23A . . 109.5 ?
C24 C23 H23A . . 109.5 ?
C22 C23 H23B . . 109.5 ?
C24 C23 H23B . . 109.5 ?
H23A C23 H23B . . 108.1 ?
C19 C24 C23 . . 111.5(4) ?
C19 C24 H24A . . 109.3 ?
C23 C24 H24A . . 109.3 ?
C19 C24 H24B . . 109.3 ?
C23 C24 H24B . . 109.3 ?
H24A C24 H24B . . 108.0 ?
C30 C25 C26 . . 111.4(4) ?
C30 C25 Sn1 . . 114.0(3) ?
C26 C25 Sn1 . . 110.9(3) ?
C30 C25 H25 . . 106.7 ?
C26 C25 H25 . . 106.7 ?
Sn1 C25 H25 . . 106.7 ?
C25 C26 C27 . . 110.8(4) ?
C25 C26 H26A . . 109.5 ?
C27 C26 H26A . . 109.5 ?
C25 C26 H26B . . 109.5 ?
C27 C26 H26B . . 109.5 ?
H26A C26 H26B . . 108.1 ?
C28 C27 C26 . . 111.0(5) ?
C28 C27 H27A . . 109.4 ?
C26 C27 H27A . . 109.4 ?
C28 C27 H27B . . 109.4 ?
C26 C27 H27B . . 109.4 ?
H27A C27 H27B . . 108.0 ?
C27 C28 C29 . . 111.8(5) ?
C27 C28 H28A . . 109.3 ?
C29 C28 H28A . . 109.3 ?
C27 C28 H28B . . 109.3 ?
C29 C28 H28B . . 109.3 ?
H28A C28 H28B . . 107.9 ?
C28 C29 C30 . . 112.0(5) ?
C28 C29 H29A . . 109.2 ?
C30 C29 H29A . . 109.2 ?
C28 C29 H29B . . 109.2 ?
C30 C29 H29B . . 109.2 ?
H29A C29 H29B . . 107.9 ?
C25 C30 C29 . . 110.6(4) ?
C25 C30 H30A . . 109.5 ?
C29 C30 H30A . . 109.5 ?
C25 C30 H30B . . 109.5 ?
C29 C30 H30B . . 109.5 ?
H30A C30 H30B . . 108.1 ?

loop_
_geom_bond_atom_site_label_1
_geom_bond_atom_site_label_2
_geom_bond_site_symmetry_2
_geom_bond_distance
_geom_bond_publ_flag
Sn1 O1 . 2.094(3) ?
Sn1 C25 . 2.145(4) ?
Sn1 C19 . 2.145(4) ?
Sn1 O2 . 2.153(3) ?
Sn1 N1 . 2.178(3) ?
Br1 C5 . 1.910(4) ?
N1 C7 . 1.296(5) ?
N1 N2 . 1.397(4) ?
N2 C8 . 1.313(5) ?
O1 C2 . 1.319(5) ?
O2 C8 . 1.294(4) ?
O3 C10 . 1.356(4) ?
O3 H3 . 0.8400 ?
C1 C6 . 1.404(5) ?
C1 C2 . 1.416(5) ?
C1 C7 . 1.425(5) ?
C2 C3 . 1.399(6) ?
C3 C4 . 1.371(6) ?
C3 H3A . 0.9500 ?
C4 C5 . 1.380(6) ?
C4 H4 . 0.9500 ?
C5 C6 . 1.362(5) ?
C6 H6 . 0.9500 ?
C7 H7 . 0.9500 ?
C9 C18 . 1.367(5) ?
C9 C10 . 1.429(5) ?
C9 C8 . 1.475(5) ?
C10 C11 . 1.364(5) ?
C11 C12 . 1.404(6) ?
C11 H11 . 0.9500 ?
C12 C13 . 1.409(6) ?
C12 C17 . 1.424(5) ?
C13 C14 . 1.363(6) ?
C13 H13 . 0.9500 ?
C14 C15 . 1.411(6) ?
C14 H14 . 0.9500 ?
C15 C16 . 1.360(6) ?
C15 H15 . 0.9500 ?
C16 C17 . 1.418(6) ?
C16 H16 . 0.9500 ?
C17 C18 . 1.405(5) ?
C18 H18 . 0.9500 ?
C19 C24 . 1.506(6) ?
C19 C20 . 1.525(6) ?
C19 H19 . 1.0000 ?
C20 C21 . 1.525(7) ?
C20 H20A . 0.9900 ?
C20 H20B . 0.9900 ?
C21 C22 . 1.480(10) ?
C21 H21A . 0.9900 ?
C21 H21B . 0.9900 ?
C22 C23 . 1.507(8) ?
C22 H22A . 0.9900 ?
C22 H22B . 0.9900 ?
C23 C24 . 1.527(6) ?
C23 H23A . 0.9900 ?
C23 H23B . 0.9900 ?
C24 H24A . 0.9900 ?
C24 H24B . 0.9900 ?
C25 C30 . 1.492(6) ?
C25 C26 . 1.527(6) ?
C25 H25 . 1.0000 ?
C26 C27 . 1.537(7) ?
C26 H26A . 0.9900 ?
C26 H26B . 0.9900 ?
C27 C28 . 1.476(9) ?
C27 H27A . 0.9900 ?
C27 H27B . 0.9900 ?
C28 C29 . 1.513(8) ?
C28 H28A . 0.9900 ?
C28 H28B . 0.9900 ?
C29 C30 . 1.540(7) ?
C29 H29A . 0.9900 ?
C29 H29B . 0.9900 ?
C30 H30A . 0.9900 ?
C30 H30B . 0.9900 ?

loop_
_geom_hbond_atom_site_label_D
_geom_hbond_atom_site_label_H
_geom_hbond_atom_site_label_A
_geom_hbond_site_symmetry_A
_geom_hbond_distance_DH
_geom_hbond_distance_HA
_geom_hbond_distance_DA
_geom_hbond_angle_DHA
O3 H3 N2 . 0.84 1.86 2.600(4) 146.1

loop_
_geom_torsion_atom_site_label_1
_geom_torsion_atom_site_label_2
_geom_torsion_atom_site_label_3
_geom_torsion_atom_site_label_4
_geom_torsion_site_symmetry_1
_geom_torsion_site_symmetry_2
_geom_torsion_site_symmetry_3
_geom_torsion_site_symmetry_4
_geom_torsion
_geom_torsion_publ_flag
O1 Sn1 N1 C7 . . . . 0.0(3) ?
C25 Sn1 N1 C7 . . . . -91.3(3) ?
C19 Sn1 N1 C7 . . . . 92.7(3) ?
O2 Sn1 N1 C7 . . . . -179.8(3) ?
O1 Sn1 N1 N2 . . . . 179.7(3) ?
C25 Sn1 N1 N2 . . . . 88.4(3) ?
C19 Sn1 N1 N2 . . . . -87.6(3) ?
O2 Sn1 N1 N2 . . . . 0.0(2) ?
C7 N1 N2 C8 . . . . 179.2(3) ?
Sn1 N1 N2 C8 . . . . -0.6(4) ?
C25 Sn1 O1 C2 . . . . 109.0(4) ?
C19 Sn1 O1 C2 . . . . -124.4(4) ?
O2 Sn1 O1 C2 . . . . -6.2(6) ?
N1 Sn1 O1 C2 . . . . -6.8(4) ?
O1 Sn1 O2 C8 . . . . 0.1(4) ?
C25 Sn1 O2 C8 . . . . -114.7(3) ?
C19 Sn1 O2 C8 . . . . 118.2(3) ?
N1 Sn1 O2 C8 . . . . 0.7(2) ?
Sn1 O1 C2 C3 . . . . -171.0(3) ?
Sn1 O1 C2 C1 . . . . 8.8(6) ?
C6 C1 C2 O1 . . . . 179.4(4) ?
C7 C1 C2 O1 . . . . -2.4(6) ?
C6 C1 C2 C3 . . . . -0.7(6) ?
C7 C1 C2 C3 . . . . 177.5(4) ?
O1 C2 C3 C4 . . . . 179.9(4) ?
C1 C2 C3 C4 . . . . 0.1(7) ?
C2 C3 C4 C5 . . . . 0.5(7) ?
C3 C4 C5 C6 . . . . -0.4(7) ?
C3 C4 C5 Br1 . . . . 179.8(4) ?
C4 C5 C6 C1 . . . . -0.2(6) ?
Br1 C5 C6 C1 . . . . 179.6(3) ?
C2 C1 C6 C5 . . . . 0.8(6) ?
C7 C1 C6 C5 . . . . -177.5(4) ?
N2 N1 C7 C1 . . . . -175.0(3) ?
Sn1 N1 C7 C1 . . . . 4.7(6) ?
C6 C1 C7 N1 . . . . 173.8(4) ?
C2 C1 C7 N1 . . . . -4.4(6) ?
C18 C9 C10 O3 . . . . 178.2(4) ?
C8 C9 C10 O3 . . . . -2.5(6) ?
C18 C9 C10 C11 . . . . -3.1(6) ?
C8 C9 C10 C11 . . . . 176.2(4) ?
O3 C10 C11 C12 . . . . -177.9(4) ?
C9 C10 C11 C12 . . . . 3.4(6) ?
C10 C11 C12 C13 . . . . -179.9(4) ?
C10 C11 C12 C17 . . . . -1.1(6) ?
C11 C12 C13 C14 . . . . -179.0(4) ?
C17 C12 C13 C14 . . . . 2.2(6) ?
C12 C13 C14 C15 . . . . 0.2(6) ?
C13 C14 C15 C16 . . . . -2.0(6) ?
C14 C15 C16 C17 . . . . 1.3(6) ?
C15 C16 C17 C18 . . . . -179.2(4) ?
C15 C16 C17 C12 . . . . 1.2(6) ?
C11 C12 C17 C18 . . . . -1.4(5) ?
C13 C12 C17 C18 . . . . 177.5(4) ?
C11 C12 C17 C16 . . . . 178.3(4) ?
C13 C12 C17 C16 . . . . -2.9(5) ?
C10 C9 C18 C17 . . . . 0.7(6) ?
C8 C9 C18 C17 . . . . -178.6(3) ?
C16 C17 C18 C9 . . . . -178.1(4) ?
C12 C17 C18 C9 . . . . 1.5(6) ?
Sn1 O2 C8 N2 . . . . -1.3(5) ?
Sn1 O2 C8 C9 . . . . 177.7(2) ?
N1 N2 C8 O2 . . . . 1.3(5) ?
N1 N2 C8 C9 . . . . -177.7(3) ?
C18 C9 C8 O2 . . . . 7.8(5) ?
C10 C9 C8 O2 . . . . -171.5(3) ?
C18 C9 C8 N2 . . . . -173.2(3) ?
C10 C9 C8 N2 . . . . 7.5(5) ?
O1 Sn1 C19 C24 . . . . 153.9(3) ?
C25 Sn1 C19 C24 . . . . -106.9(3) ?
O2 Sn1 C19 C24 . . . . -4.9(3) ?
N1 Sn1 C19 C24 . . . . 68.6(3) ?
O1 Sn1 C19 C20 . . . . -80.7(4) ?
C25 Sn1 C19 C20 . . . . 18.4(4) ?
O2 Sn1 C19 C20 . . . . 120.4(4) ?
N1 Sn1 C19 C20 . . . . -166.0(4) ?
C24 C19 C20 C21 . . . . -54.5(7) ?
Sn1 C19 C20 C21 . . . . 179.1(5) ?
C19 C20 C21 C22 . . . . 55.3(8) ?
C20 C21 C22 C23 . . . . -56.7(7) ?
C21 C22 C23 C24 . . . . 55.8(7) ?
C20 C19 C24 C23 . . . . 54.3(5) ?
Sn1 C19 C24 C23 . . . . 178.4(3) ?
C22 C23 C24 C19 . . . . -54.0(6) ?
O1 Sn1 C25 C30 . . . . -143.8(3) ?
C19 Sn1 C25 C30 . . . . 116.3(3) ?
O2 Sn1 C25 C30 . . . . 14.4(3) ?
N1 Sn1 C25 C30 . . . . -59.3(4) ?
O1 Sn1 C25 C26 . . . . 89.5(3) ?
C19 Sn1 C25 C26 . . . . -10.4(4) ?
O2 Sn1 C25 C26 . . . . -112.3(3) ?
N1 Sn1 C25 C26 . . . . 174.0(3) ?
C30 C25 C26 C27 . . . . 56.1(6) ?
Sn1 C25 C26 C27 . . . . -175.8(4) ?
C25 C26 C27 C28 . . . . -56.2(7) ?
C26 C27 C28 C29 . . . . 55.7(8) ?
C27 C28 C29 C30 . . . . -54.9(8) ?
C26 C25 C30 C29 . . . . -54.8(6) ?
Sn1 C25 C30 C29 . . . . 178.8(4) ?
C28 C29 C30 C25 . . . . 54.1(7) ?
